data_7108013
loop_
_publ_author_name
'Wojciech Bury'
'Iwona Justyniak'
'Daniel Prochowicz'
'Zbigniew Wrobel'
'Janusz Lewinski'

_publ_section_title
;
 Oxozinc carboxylates: a predesigned platform for modelling prototypical
 Zn-MOFs' reactivity toward water and donor solvents
;
_journal_name_full Chem.Commun.
_journal_page_first 7362
_journal_paper_doi 10.1039/c2cc33094f
_journal_volume 48
_journal_year 2012
_chemical_formula_sum 'C102 H77 O16 Zn4'
_chemical_formula_weight 1820.12
_chemical_name_systematic
;
?
;
_space_group_IT_number 2
_symmetry_cell_setting triclinic
_symmetry_space_group_name_Hall '-P 1'
_symmetry_space_group_name_H-M 'P -1'
_atom_sites_solution_hydrogens geom
_atom_sites_solution_primary direct
_atom_sites_solution_secondary difmap
_audit_creation_method SHELXL-97
_cell_angle_alpha 103.534(14)
_cell_angle_beta 98.096(8)
_cell_angle_gamma 105.510(16)
_cell_formula_units_Z 2
_cell_length_a 14.302(3)
_cell_length_b 14.733(3)
_cell_length_c 23.048(5)
_cell_measurement_reflns_used 6855
_cell_measurement_temperature 100(2)
_cell_measurement_theta_max 27.485
_cell_measurement_theta_min 1.018
_cell_volume 4441.1(17)
_computing_cell_refinement 'Denzo & Scalepak (Otwinowski, Minor, 1997)'
_computing_data_collection 'Collect (Nonius B.V. 1998)'
_computing_data_reduction 'Denzo & Scalepak (Otwinowski, Minor, 1997)'
_computing_molecular_graphics
;
DIAMOND v2.1 (Brandenburg, 1999)
Ortep-3 for Windows, L.J.Farrugia (1997) J.Appl.Cryst. 30, 565,
ORTEP III (Burnett, Johnson, 1996)
;
_computing_publication_material
;
SHELXL-97 (Sheldrick, 1997),
;
_computing_structure_refinement 'SHELXL-97 (Sheldrick, 1997)'
_computing_structure_solution 'SHELXS-97 (Sheldrick, 1990)'
_diffrn_ambient_temperature 100(2)
_diffrn_measured_fraction_theta_full 0.897
_diffrn_measured_fraction_theta_max 0.897
_diffrn_measurement_device '\k-geometry diffractometr'
_diffrn_measurement_device_type 'Nonius Kappa-CCD'
_diffrn_measurement_method 'area detector \w scans'
_diffrn_radiation_monochromator graphite
_diffrn_radiation_source 'fine-focus sealed tube'
_diffrn_radiation_type MoK\a
_diffrn_radiation_wavelength 0.71073
_diffrn_reflns_av_R_equivalents 0.0515
_diffrn_reflns_av_sigmaI/netI 0.0800
_diffrn_reflns_limit_h_max 14
_diffrn_reflns_limit_h_min -14
_diffrn_reflns_limit_k_max 15
_diffrn_reflns_limit_k_min -14
_diffrn_reflns_limit_l_max 21
_diffrn_reflns_limit_l_min -24
_diffrn_reflns_number 15230
_diffrn_reflns_theta_full 21.97
_diffrn_reflns_theta_max 21.97
_diffrn_reflns_theta_min 2.04
_exptl_absorpt_coefficient_mu 1.134
_exptl_absorpt_correction_type multi-scan
_exptl_absorpt_process_details 'Scalepak (Otwinowski, Minor, 1997)'
_exptl_crystal_colour Yellow
_exptl_crystal_density_diffrn 1.361
_exptl_crystal_density_method 'not measured'
_exptl_crystal_description block-shaped
_exptl_crystal_F_000 1874
_exptl_crystal_size_max 0.42
_exptl_crystal_size_mid 0.30
_exptl_crystal_size_min 0.20
_refine_diff_density_max 0.510
_refine_diff_density_min -0.515
_refine_diff_density_rms 0.069
_refine_ls_extinction_method none
_refine_ls_goodness_of_fit_ref 1.042
_refine_ls_hydrogen_treatment mixed
_refine_ls_matrix_type full
_refine_ls_number_parameters 1099
_refine_ls_number_reflns 9746
_refine_ls_number_restraints 30
_refine_ls_restrained_S_all 1.042
_refine_ls_R_factor_all 0.1081
_refine_ls_R_factor_gt 0.0678
_refine_ls_shift/su_max 0.001
_refine_ls_shift/su_mean 0.000
_refine_ls_structure_factor_coef Fsqd
_refine_ls_weighting_details 'calc w=1/[\s^2^(Fo^2^)+(0.0958P)^2^+4.8510P] where P=(Fo^2^+2Fc^2^)/3'
_refine_ls_weighting_scheme calc
_refine_ls_wR_factor_gt 0.1631
_refine_ls_wR_factor_ref 0.1856
_reflns_number_gt 6049
_reflns_number_total 9746
_reflns_threshold_expression I>2\s(I)
_cod_data_source_file c2cc33094f.txt
_cod_data_source_block 3
_cod_original_cell_volume 4441.1(18)
_cod_database_code 7108013

loop_
_symmetry_equiv_pos_as_xyz
'x, y, z'
'-x, -y, -z'

loop_
_atom_site_label
_atom_site_type_symbol
_atom_site_fract_x
_atom_site_fract_y
_atom_site_fract_z
_atom_site_U_iso_or_equiv
_atom_site_adp_type
_atom_site_occupancy
_atom_site_symmetry_multiplicity
_atom_site_calc_flag
_atom_site_refinement_flags
C1 C 0.4844(9) 0.3855(7) 0.7208(4) 0.072(3) Uani 1 1 d .
C2 C 0.4928(8) 0.4372(7) 0.6690(4) 0.073(3) Uani 1 1 d .
C3 C 0.4137(8) 0.4137(7) 0.6198(4) 0.070(3) Uani 1 1 d .
C4 C 0.3260(8) 0.3362(8) 0.6105(5) 0.083(3) Uani 1 1 d .
H4 H 0.3200 0.2975 0.6383 0.100 Uiso 1 1 calc R
C5 C 0.2505(8) 0.3160(8) 0.5629(5) 0.093(3) Uani 1 1 d .
H5 H 0.1911 0.2643 0.5583 0.112 Uiso 1 1 calc R
C6 C 0.2575(9) 0.3700(9) 0.5196(5) 0.093(3) Uani 1 1 d .
H6 H 0.2040 0.3544 0.4857 0.112 Uiso 1 1 calc R
C7 C 0.3420(9) 0.4444(8) 0.5274(4) 0.082(3) Uani 1 1 d .
H7 H 0.3468 0.4800 0.4979 0.098 Uiso 1 1 calc R
C8 C 0.4227(8) 0.4716(7) 0.5770(4) 0.077(3) Uani 1 1 d .
C9 C 0.5085(8) 0.5455(7) 0.5863(4) 0.075(3) Uani 1 1 d .
H9 H 0.5133 0.5833 0.5579 0.090 Uiso 1 1 calc R
C10 C 0.5882(8) 0.5697(7) 0.6334(4) 0.073(3) Uani 1 1 d .
C11 C 0.6765(9) 0.6445(7) 0.6406(4) 0.089(3) Uani 1 1 d .
H11 H 0.6810 0.6809 0.6115 0.107 Uiso 1 1 calc R
C12 C 0.7557(9) 0.6677(8) 0.6869(5) 0.102(4) Uani 1 1 d .
H12 H 0.8143 0.7197 0.6907 0.122 Uiso 1 1 calc R
C13 C 0.7488(9) 0.6116(7) 0.7303(4) 0.088(3) Uani 1 1 d .
H13 H 0.8042 0.6262 0.7629 0.105 Uiso 1 1 calc R
C14 C 0.6659(9) 0.5391(7) 0.7257(4) 0.083(3) Uani 1 1 d .
H14 H 0.6631 0.5033 0.7550 0.099 Uiso 1 1 calc R
C15 C 0.5815(8) 0.5149(7) 0.6771(4) 0.073(3) Uani 1 1 d .
C16 C 0.1796(8) 0.2015(8) 0.7032(6) 0.074(3) Uani 1 1 d .
C17 C 0.0707(8) 0.1852(7) 0.6792(4) 0.073(3) Uani 1 1 d .
C18 C 0.0018(7) 0.0899(7) 0.6692(4) 0.071(3) Uani 1 1 d .
C19 C 0.0302(7) 0.0122(7) 0.6834(4) 0.073(3) Uani 1 1 d .
H19 H 0.0977 0.0221 0.7009 0.087 Uiso 1 1 calc R
C20 C -0.0398(9) -0.0787(8) 0.6720(5) 0.088(3) Uani 1 1 d .
H20 H -0.0198 -0.1310 0.6814 0.105 Uiso 1 1 calc R
C21 C -0.1393(9) -0.0945(8) 0.6469(5) 0.095(3) Uani 1 1 d .
H21 H -0.1862 -0.1579 0.6383 0.114 Uiso 1 1 calc R
C22 C -0.1696(8) -0.0202(7) 0.6346(4) 0.080(3) Uani 1 1 d .
H22 H -0.2378 -0.0317 0.6182 0.095 Uiso 1 1 calc R
C23 C -0.1014(8) 0.0738(8) 0.6457(4) 0.073(3) Uani 1 1 d .
C24 C -0.1315(8) 0.1497(8) 0.6317(4) 0.080(3) Uani 1 1 d .
H24 H -0.1996 0.1377 0.6146 0.096 Uiso 1 1 calc R
C25 C -0.0649(8) 0.2422(7) 0.6422(4) 0.074(3) Uani 1 1 d .
C26 C -0.0977(9) 0.3198(9) 0.6292(5) 0.097(3) Uani 1 1 d .
H26 H -0.1657 0.3070 0.6115 0.116 Uiso 1 1 calc R
C27 C -0.0333(10) 0.4115(10) 0.6419(6) 0.110(4) Uani 1 1 d .
H27 H -0.0565 0.4631 0.6340 0.132 Uiso 1 1 calc R
C28 C 0.0688(9) 0.4304(8) 0.6670(6) 0.100(3) Uani 1 1 d .
H28 H 0.1142 0.4944 0.6751 0.120 Uiso 1 1 calc R
C29 C 0.1023(8) 0.3569(8) 0.6797(5) 0.086(3) Uani 1 1 d .
H29 H 0.1707 0.3712 0.6974 0.103 Uiso 1 1 calc R
C30 C 0.0389(8) 0.2620(7) 0.6674(4) 0.070(3) Uani 1 1 d .
C31 C 0.2634(7) 0.2010(10) 0.8890(4) 0.075(3) Uani 1 1 d .
C32 C 0.1932(10) 0.2152(8) 0.9316(5) 0.092(3) Uani 1 1 d .
C33 C 0.0957(9) 0.2123(8) 0.9086(5) 0.094(3) Uani 1 1 d .
C34 C 0.0587(11) 0.1941(9) 0.8455(6) 0.113(4) Uani 1 1 d .
H34 H 0.0992 0.1811 0.8173 0.135 Uiso 1 1 calc R
C35 C -0.0354(12) 0.1952(11) 0.8249(7) 0.135(5) Uani 1 1 d .
H35 H -0.0572 0.1889 0.7828 0.162 Uiso 1 1 calc R
C36 C -0.0987(12) 0.2051(13) 0.8634(7) 0.161(6) Uani 1 1 d .
H36 H -0.1653 0.2007 0.8476 0.193 Uiso 1 1 calc R
C37 C -0.0652(12) 0.2217(13) 0.9267(8) 0.153(6) Uani 1 1 d .
H37 H -0.1095 0.2295 0.9532 0.184 Uiso 1 1 calc R
C38 C 0.0316(11) 0.2268(10) 0.9513(6) 0.116(4) Uani 1 1 d .
C39 C 0.0710(11) 0.2475(10) 1.0134(6) 0.114(4) Uani 1 1 d .
H39 H 0.0307 0.2617 1.0416 0.136 Uiso 1 1 calc R
C40 C 0.1634(11) 0.2481(8) 1.0353(5) 0.093(3) Uani 1 1 d .
C41 C 0.2021(11) 0.2693(9) 1.0981(5) 0.115(4) Uani 1 1 d .
H41 H 0.1609 0.2821 1.1258 0.138 Uiso 1 1 calc R
C42 C 0.2958(13) 0.2723(11) 1.1207(6) 0.130(5) Uani 1 1 d .
H42 H 0.3198 0.2885 1.1636 0.156 Uiso 1 1 calc R
C43 C 0.3591(11) 0.2507(9) 1.0793(6) 0.118(4) Uani 1 1 d .
H43 H 0.4235 0.2481 1.0943 0.141 Uiso 1 1 calc R
C44 C 0.3249(10) 0.2342(8) 1.0187(5) 0.101(4) Uani 1 1 d .
H44 H 0.3678 0.2236 0.9917 0.121 Uiso 1 1 calc R
C45 C 0.2299(10) 0.2323(7) 0.9947(5) 0.088(3) Uani 1 1 d .
C46 C 0.5244(8) 0.1363(6) 0.6542(5) 0.065(2) Uani 1 1 d .
C47 C 0.5744(7) 0.1092(7) 0.6040(4) 0.068(2) Uani 1 1 d .
C48 C 0.5778(7) 0.0114(7) 0.5857(4) 0.073(3) Uani 1 1 d .
C49 C 0.5436(7) -0.0603(7) 0.6176(4) 0.072(3) Uani 1 1 d .
H49 H 0.5182 -0.0423 0.6530 0.086 Uiso 1 1 calc R
C50 C 0.5476(7) -0.1516(8) 0.5977(5) 0.082(3) Uani 1 1 d .
H50 H 0.5257 -0.1971 0.6199 0.099 Uiso 1 1 calc R
C51 C 0.5841(7) -0.1833(7) 0.5434(4) 0.077(3) Uani 1 1 d .
H51 H 0.5861 -0.2487 0.5299 0.092 Uiso 1 1 calc R
C52 C 0.6149(7) -0.1179(7) 0.5128(4) 0.075(3) Uani 1 1 d .
H52 H 0.6376 -0.1387 0.4767 0.090 Uiso 1 1 calc R
C53 C 0.6153(7) -0.0203(7) 0.5319(4) 0.069(2) Uani 1 1 d .
C54 C 0.6505(7) 0.0509(8) 0.5022(4) 0.078(3) Uani 1 1 d .
H54 H 0.6761 0.0317 0.4670 0.094 Uiso 1 1 calc R
C55 C 0.6503(8) 0.1461(7) 0.5206(4) 0.076(3) Uani 1 1 d .
C56 C 0.6884(7) 0.2171(8) 0.4888(4) 0.079(3) Uani 1 1 d .
H56 H 0.7146 0.1984 0.4538 0.095 Uiso 1 1 calc R
C57 C 0.6863(7) 0.3092(8) 0.5089(4) 0.080(3) Uani 1 1 d .
H57 H 0.7102 0.3546 0.4871 0.095 Uiso 1 1 calc R
C58 C 0.6498(8) 0.3418(7) 0.5617(4) 0.081(3) Uani 1 1 d .
H58 H 0.6512 0.4082 0.5759 0.098 Uiso 1 1 calc R
C59 C 0.6126(7) 0.2746(7) 0.5913(4) 0.075(3) Uani 1 1 d .
H59 H 0.5866 0.2952 0.6260 0.090 Uiso 1 1 calc R
C60 C 0.6111(7) 0.1763(7) 0.5725(4) 0.069(3) Uani 1 1 d .
C61 C 0.5656(10) 0.1216(8) 0.8703(4) 0.080(3) Uani 1 1 d .
C62 C 0.6394(8) 0.0806(7) 0.9002(4) 0.080(3) Uani 1 1 d .
C63 C 0.6971(9) 0.0379(9) 0.8670(5) 0.096(3) Uani 1 1 d .
C64 C 0.6864(10) 0.0246(9) 0.8021(5) 0.107(4) Uani 1 1 d .
H64 H 0.6408 0.0493 0.7817 0.129 Uiso 1 1 calc R
C65 C 0.7408(12) -0.0231(12) 0.7694(6) 0.148(6) Uani 1 1 d .
H65 H 0.7311 -0.0336 0.7265 0.178 Uiso 1 1 calc R
C66 C 0.8105(12) -0.0561(12) 0.7997(7) 0.150(6) Uani 1 1 d .
H66 H 0.8526 -0.0833 0.7776 0.180 Uiso 1 1 calc R
C67 C 0.8200(12) -0.0504(12) 0.8609(8) 0.148(6) Uani 1 1 d .
H67 H 0.8647 -0.0777 0.8799 0.177 Uiso 1 1 calc R
C68 C 0.7624(10) -0.0033(10) 0.8957(6) 0.110(4) Uani 1 1 d .
C69 C 0.7707(10) 0.0026(9) 0.9567(6) 0.107(4) Uani 1 1 d .
H69 H 0.8171 -0.0229 0.9758 0.128 Uiso 1 1 calc R
C70 C 0.7130(9) 0.0448(8) 0.9911(5) 0.091(3) Uani 1 1 d .
C71 C 0.7172(10) 0.0501(9) 1.0552(5) 0.098(4) Uani 1 1 d .
H71 H 0.7628 0.0252 1.0755 0.118 Uiso 1 1 calc R
C72 C 0.6587(10) 0.0891(9) 1.0860(5) 0.100(4) Uani 1 1 d .
H72 H 0.6630 0.0905 1.1278 0.120 Uiso 1 1 calc R
C73 C 0.5920(9) 0.1275(8) 1.0591(5) 0.092(3) Uani 1 1 d .
H73 H 0.5517 0.1554 1.0825 0.111 Uiso 1 1 calc R
C74 C 0.5833(8) 0.1259(7) 0.9986(4) 0.081(3) Uani 1 1 d .
H74 H 0.5375 0.1533 0.9809 0.097 Uiso 1 1 calc R
C75 C 0.6415(7) 0.0840(7) 0.9624(5) 0.076(3) Uani 1 1 d .
C76 C 0.2975(7) -0.0653(7) 0.7110(5) 0.075(3) Uani 1 1 d .
C77 C 0.2820(9) -0.1719(8) 0.6873(5) 0.082(3) Uani 1 1 d .
C78 C 0.2005(9) -0.2295(9) 0.6404(5) 0.086(3) Uani 1 1 d .
C79 C 0.1300(9) -0.1928(9) 0.6133(5) 0.099(3) Uani 1 1 d .
H79 H 0.1392 -0.1243 0.6272 0.119 Uiso 1 1 calc R
C80 C 0.0495(11) -0.2495(10) 0.5684(6) 0.133(5) Uani 1 1 d .
H80 H 0.0025 -0.2214 0.5528 0.160 Uiso 1 1 calc R
C81 C 0.0356(12) -0.3538(11) 0.5444(7) 0.157(6) Uani 1 1 d .
H81 H -0.0193 -0.3955 0.5124 0.188 Uiso 1 1 calc R
C82 C 0.1046(12) -0.3886(10) 0.5696(7) 0.119(4) Uani 1 1 d .
H82 H 0.0963 -0.4566 0.5539 0.143 Uiso 1 1 calc R
C83 C 0.1856(9) -0.3341(9) 0.6160(5) 0.087(3) Uani 1 1 d .
C84 C 0.2555(10) -0.3707(8) 0.6429(6) 0.093(3) Uani 1 1 d .
H84 H 0.2455 -0.4393 0.6286 0.112 Uiso 1 1 calc R
C85 C 0.3376(10) -0.3155(9) 0.6883(5) 0.093(3) Uani 1 1 d .
C86 C 0.4072(11) -0.3565(10) 0.7118(6) 0.112(4) Uani 1 1 d .
H86 H 0.3973 -0.4250 0.6970 0.135 Uiso 1 1 calc R
C87 C 0.4856(12) -0.3004(11) 0.7539(7) 0.121(4) Uani 1 1 d .
H87 H 0.5342 -0.3281 0.7677 0.145 Uiso 1 1 calc R
C88 C 0.4993(10) -0.2020(10) 0.7787(5) 0.113(4) Uani 1 1 d .
H88 H 0.5551 -0.1641 0.8110 0.135 Uiso 1 1 calc R
C89 C 0.4341(10) -0.1576(8) 0.7579(5) 0.090(3) Uani 1 1 d .
H89 H 0.4459 -0.0891 0.7744 0.108 Uiso 1 1 calc R
C90 C 0.3486(9) -0.2149(8) 0.7113(5) 0.082(3) Uani 1 1 d .
C91 C 0.2362(12) 0.4396(10) 0.8661(6) 0.130(5) Uani 1 1 d .
H91A H 0.1826 0.3824 0.8377 0.156 Uiso 1 1 calc R
H91B H 0.2442 0.4297 0.9073 0.156 Uiso 1 1 calc R
C92 C 0.2111(15) 0.5312(14) 0.8678(10) 0.195(8) Uani 1 1 d .
H92A H 0.1448 0.5169 0.8416 0.234 Uiso 1 1 calc R
H92B H 0.2113 0.5663 0.9101 0.234 Uiso 1 1 calc R
C93 C 0.2881(18) 0.5888(14) 0.8448(11) 0.209(8) Uani 1 1 d U
H93A H 0.3273 0.6497 0.8774 0.251 Uiso 1 1 calc R
H93B H 0.2572 0.6079 0.8103 0.251 Uiso 1 1 calc R
C94 C 0.3552(13) 0.5323(10) 0.8239(7) 0.149(6) Uani 1 1 d U
H94A H 0.3442 0.5133 0.7788 0.179 Uiso 1 1 calc R
H94B H 0.4257 0.5723 0.8413 0.179 Uiso 1 1 calc R
C95 C 0.5300(11) 0.3560(10) 0.9295(5) 0.132(5) Uani 1 1 d U
H95A H 0.4682 0.3584 0.9436 0.158 Uiso 1 1 calc R
H95B H 0.5347 0.2889 0.9246 0.158 Uiso 1 1 calc R
C96 C 0.6058(17) 0.4189(13) 0.9693(7) 0.235(9) Uani 1 1 d U
H96A H 0.6612 0.3909 0.9734 0.282 Uiso 1 1 calc R
H96B H 0.5882 0.4357 1.0097 0.282 Uiso 1 1 calc R
C97 C 0.6364(14) 0.5096(12) 0.9480(7) 0.201(8) Uani 1 1 d U
H97A H 0.6203 0.5646 0.9740 0.242 Uiso 1 1 calc R
H97B H 0.7087 0.5300 0.9495 0.242 Uiso 1 1 calc R
C98 C 0.5781(11) 0.4809(9) 0.8834(6) 0.135(5) Uani 1 1 d U
H98A H 0.5307 0.5185 0.8799 0.162 Uiso 1 1 calc R
H98B H 0.6230 0.4928 0.8550 0.162 Uiso 1 1 calc R
C99 C 0.7730(13) 0.3841(14) 0.8528(9) 0.194(8) Uani 1 1 d U
H99A H 0.7839 0.3441 0.8806 0.233 Uiso 1 1 calc R
H99B H 0.7420 0.4320 0.8728 0.233 Uiso 1 1 calc R
C100 C 0.8711(13) 0.4385(13) 0.8427(9) 0.177(7) Uani 1 1 d U
H10A H 0.9263 0.4255 0.8670 0.213 Uiso 1 1 calc R
H10B H 0.8817 0.5102 0.8543 0.213 Uiso 1 1 calc R
C101 C 0.8641(12) 0.3993(12) 0.7756(9) 0.151(6) Uani 1 1 d .
H10C H 0.8691 0.4526 0.7557 0.181 Uiso 1 1 calc R
H10D H 0.9186 0.3713 0.7687 0.181 Uiso 1 1 calc R
C102 C 0.7656(10) 0.3214(10) 0.7499(6) 0.115(4) Uani 1 1 d .
H10E H 0.7292 0.3342 0.7144 0.138 Uiso 1 1 calc R
H10F H 0.7749 0.2561 0.7362 0.138 Uiso 1 1 calc R
O1 O 0.4085(4) 0.1998(4) 0.7767(2) 0.0707(17) Uani 1 1 d .
O2 O 0.4112(5) 0.3870(5) 0.7442(3) 0.0773(18) Uani 1 1 d .
O3 O 0.5492(5) 0.3457(5) 0.7330(3) 0.0745(17) Uani 1 1 d .
O4 O 0.2189(5) 0.2591(5) 0.7553(3) 0.0823(19) Uani 1 1 d .
O5 O 0.2215(5) 0.1519(5) 0.6686(3) 0.0763(18) Uani 1 1 d .
O6 O 0.3097(5) 0.2813(5) 0.8789(3) 0.0865(19) Uani 1 1 d .
O7 O 0.2675(6) 0.1200(5) 0.8683(3) 0.087(2) Uani 1 1 d .
O8 O 0.5658(5) 0.1486(4) 0.7088(3) 0.0781(18) Uani 1 1 d .
O9 O 0.4396(5) 0.1447(4) 0.6387(2) 0.0690(16) Uani 1 1 d .
O10 O 0.6020(5) 0.1920(5) 0.8499(3) 0.0807(18) Uani 1 1 d .
O11 O 0.4763(6) 0.0839(5) 0.8674(3) 0.085(2) Uani 1 1 d .
O12 O 0.3114(5) -0.0134(4) 0.6742(3) 0.0809(18) Uani 1 1 d .
O13 O 0.2984(5) -0.0323(4) 0.7652(3) 0.0780(18) Uani 1 1 d .
O14 O 0.3323(6) 0.4504(5) 0.8444(3) 0.098(2) Uani 1 1 d .
O15 O 0.5266(6) 0.3784(5) 0.8702(3) 0.101(2) Uani 1 1 d .
O16 O 0.7096(6) 0.3240(6) 0.7990(3) 0.101(2) Uani 1 1 d .
Zn1 Zn 0.36156(9) 0.31555(8) 0.80454(5) 0.0743(4) Uani 1 1 d .
Zn2 Zn 0.55413(9) 0.24858(8) 0.78277(5) 0.0739(4) Uani 1 1 d .
Zn3 Zn 0.34709(8) 0.13109(8) 0.69264(5) 0.0706(4) Uani 1 1 d .
Zn4 Zn 0.36477(9) 0.10390(8) 0.81924(5) 0.0743(4) Uani 1 1 d .

loop_
_atom_site_aniso_label
_atom_site_aniso_U_11
_atom_site_aniso_U_22
_atom_site_aniso_U_33
_atom_site_aniso_U_23
_atom_site_aniso_U_13
_atom_site_aniso_U_12
C1 0.095(9) 0.073(7) 0.049(6) 0.022(5) 0.025(6) 0.020(6)
C2 0.095(8) 0.069(6) 0.062(6) 0.028(5) 0.018(6) 0.028(6)
C3 0.085(8) 0.068(6) 0.064(6) 0.030(5) 0.024(6) 0.021(6)
C4 0.081(8) 0.107(8) 0.073(7) 0.050(6) 0.018(6) 0.026(7)
C5 0.082(8) 0.096(8) 0.108(9) 0.057(7) 0.032(7) 0.009(6)
C6 0.080(8) 0.112(9) 0.086(8) 0.042(7) 0.009(6) 0.020(7)
C7 0.105(9) 0.091(8) 0.069(7) 0.043(6) 0.026(7) 0.042(7)
C8 0.090(8) 0.088(7) 0.059(6) 0.039(5) 0.009(6) 0.028(6)
C9 0.086(8) 0.072(7) 0.063(6) 0.029(5) 0.011(6) 0.013(6)
C10 0.096(8) 0.060(6) 0.064(6) 0.024(5) 0.015(6) 0.022(6)
C11 0.106(9) 0.078(7) 0.064(6) 0.037(5) -0.002(6) -0.005(7)
C12 0.112(10) 0.094(8) 0.088(8) 0.043(7) 0.006(7) 0.006(7)
C13 0.112(9) 0.077(7) 0.066(6) 0.031(5) 0.003(6) 0.018(7)
C14 0.103(9) 0.074(7) 0.069(7) 0.031(5) 0.019(6) 0.014(6)
C15 0.094(8) 0.070(6) 0.058(6) 0.025(5) 0.013(6) 0.024(6)
C16 0.071(8) 0.083(8) 0.086(8) 0.056(7) 0.022(7) 0.024(6)
C17 0.087(8) 0.069(7) 0.067(6) 0.031(5) 0.028(6) 0.014(6)
C18 0.070(8) 0.094(8) 0.064(6) 0.037(5) 0.026(5) 0.032(6)
C19 0.076(7) 0.073(7) 0.064(6) 0.029(5) -0.002(5) 0.015(6)
C20 0.094(9) 0.085(8) 0.083(7) 0.038(6) 0.006(7) 0.020(7)
C21 0.092(10) 0.094(8) 0.090(8) 0.042(6) 0.009(7) 0.004(7)
C22 0.092(8) 0.081(7) 0.064(6) 0.030(5) 0.014(5) 0.017(7)
C23 0.070(8) 0.093(8) 0.065(6) 0.035(5) 0.022(5) 0.024(6)
C24 0.082(8) 0.092(8) 0.073(6) 0.034(6) 0.014(6) 0.028(7)
C25 0.072(8) 0.066(7) 0.088(7) 0.031(5) 0.022(6) 0.019(6)
C26 0.074(8) 0.089(8) 0.124(10) 0.035(7) 0.014(7) 0.021(7)
C27 0.086(10) 0.104(10) 0.155(12) 0.058(8) 0.023(8) 0.037(8)
C28 0.091(10) 0.073(7) 0.134(10) 0.035(7) 0.027(8) 0.012(6)
C29 0.069(7) 0.085(8) 0.120(9) 0.046(6) 0.032(6) 0.029(6)
C30 0.080(8) 0.059(6) 0.065(6) 0.026(5) 0.017(5) 0.007(5)
C31 0.073(7) 0.107(9) 0.049(6) 0.035(6) 0.024(5) 0.018(7)
C32 0.113(10) 0.095(8) 0.078(8) 0.044(6) 0.028(8) 0.031(7)
C33 0.080(9) 0.118(9) 0.085(9) 0.038(7) 0.035(7) 0.018(7)
C34 0.105(11) 0.148(11) 0.076(9) 0.031(7) 0.029(8) 0.021(9)
C35 0.110(12) 0.195(15) 0.111(11) 0.072(10) 0.033(10) 0.032(11)
C36 0.126(13) 0.245(19) 0.109(12) 0.069(12) 0.050(11) 0.027(12)
C37 0.103(12) 0.253(19) 0.128(13) 0.087(13) 0.049(10) 0.055(12)
C38 0.110(11) 0.155(12) 0.096(10) 0.058(8) 0.028(9) 0.038(9)
C39 0.122(12) 0.164(12) 0.082(9) 0.054(8) 0.042(8) 0.063(10)
C40 0.122(11) 0.098(8) 0.074(8) 0.038(6) 0.037(8) 0.038(7)
C41 0.143(13) 0.161(12) 0.067(8) 0.052(8) 0.033(8) 0.070(10)
C42 0.168(15) 0.189(14) 0.070(8) 0.046(8) 0.046(10) 0.098(12)
C43 0.158(13) 0.130(11) 0.095(10) 0.043(8) 0.030(9) 0.083(9)
C44 0.138(12) 0.126(10) 0.051(7) 0.030(6) 0.022(7) 0.057(8)
C45 0.108(10) 0.078(7) 0.084(8) 0.031(6) 0.025(8) 0.031(6)
C46 0.074(7) 0.058(6) 0.081(8) 0.036(5) 0.032(6) 0.026(5)
C47 0.073(7) 0.076(7) 0.064(6) 0.030(5) 0.011(5) 0.030(5)
C48 0.069(7) 0.098(8) 0.068(6) 0.044(6) 0.015(5) 0.035(6)
C49 0.093(8) 0.065(6) 0.068(6) 0.030(5) 0.011(5) 0.036(5)
C50 0.089(8) 0.083(8) 0.073(7) 0.040(6) -0.003(6) 0.018(6)
C51 0.095(8) 0.070(6) 0.064(6) 0.021(5) -0.006(6) 0.033(6)
C52 0.099(8) 0.078(7) 0.059(6) 0.027(5) 0.011(5) 0.040(6)
C53 0.070(7) 0.080(7) 0.066(6) 0.033(5) 0.015(5) 0.025(5)
C54 0.076(7) 0.108(9) 0.055(6) 0.037(6) 0.014(5) 0.023(6)
C55 0.105(8) 0.067(7) 0.065(6) 0.038(5) 0.006(6) 0.033(6)
C56 0.093(8) 0.093(8) 0.076(7) 0.046(6) 0.032(6) 0.045(6)
C57 0.093(8) 0.088(8) 0.075(7) 0.048(6) 0.026(6) 0.032(6)
C58 0.112(9) 0.085(7) 0.065(6) 0.037(5) 0.027(6) 0.044(6)
C59 0.093(8) 0.078(7) 0.064(6) 0.038(5) 0.010(5) 0.029(5)
C60 0.098(8) 0.064(6) 0.055(6) 0.033(5) 0.013(5) 0.027(5)
C61 0.098(9) 0.102(8) 0.050(6) 0.043(6) 0.023(6) 0.024(7)
C62 0.088(8) 0.100(8) 0.069(7) 0.054(6) 0.015(6) 0.033(6)
C63 0.105(9) 0.139(10) 0.085(8) 0.060(7) 0.042(7) 0.071(8)
C64 0.128(11) 0.142(11) 0.076(8) 0.051(7) 0.031(7) 0.059(9)
C65 0.196(16) 0.215(16) 0.097(10) 0.076(11) 0.059(11) 0.126(14)
C66 0.187(16) 0.200(16) 0.140(13) 0.094(12) 0.077(12) 0.126(13)
C67 0.166(15) 0.191(15) 0.148(13) 0.115(12) 0.037(12) 0.096(12)
C68 0.120(11) 0.146(11) 0.105(10) 0.061(8) 0.049(8) 0.074(9)
C69 0.127(11) 0.119(10) 0.093(9) 0.060(8) 0.014(8) 0.047(8)
C70 0.109(9) 0.090(8) 0.087(8) 0.052(6) 0.018(7) 0.032(7)
C71 0.111(10) 0.119(9) 0.077(8) 0.063(7) 0.015(7) 0.027(8)
C72 0.109(10) 0.104(9) 0.078(8) 0.051(7) 0.007(8) 0.004(7)
C73 0.112(9) 0.098(8) 0.072(7) 0.043(6) 0.022(6) 0.025(7)
C74 0.100(8) 0.078(7) 0.065(7) 0.041(5) 0.008(6) 0.017(6)
C75 0.076(7) 0.078(7) 0.081(7) 0.039(6) 0.015(6) 0.021(6)
C76 0.096(8) 0.077(7) 0.053(6) 0.025(6) 0.017(6) 0.022(6)
C77 0.105(9) 0.085(8) 0.062(6) 0.032(6) 0.029(7) 0.025(7)
C78 0.091(9) 0.094(9) 0.079(7) 0.026(7) 0.028(7) 0.029(7)
C79 0.093(9) 0.097(8) 0.080(8) 0.010(6) -0.011(7) 0.012(7)
C80 0.120(12) 0.111(11) 0.129(11) -0.006(9) -0.017(9) 0.029(9)
C81 0.129(14) 0.106(12) 0.159(14) -0.033(10) -0.038(11) 0.012(10)
C82 0.110(11) 0.095(9) 0.128(12) 0.004(8) 0.020(10) 0.018(9)
C83 0.086(9) 0.093(9) 0.070(7) 0.015(6) 0.017(7) 0.015(7)
C84 0.106(10) 0.084(8) 0.099(9) 0.032(7) 0.040(8) 0.030(8)
C85 0.101(10) 0.095(9) 0.081(8) 0.030(7) 0.032(7) 0.021(8)
C86 0.128(12) 0.103(10) 0.108(10) 0.030(8) 0.004(9) 0.051(9)
C87 0.148(14) 0.127(12) 0.103(10) 0.036(9) 0.021(10) 0.068(10)
C88 0.163(13) 0.099(10) 0.086(8) 0.024(7) 0.026(8) 0.059(9)
C89 0.144(11) 0.076(7) 0.068(7) 0.034(6) 0.034(8) 0.044(8)
C90 0.122(10) 0.075(8) 0.068(7) 0.035(6) 0.038(7) 0.042(7)
C91 0.156(14) 0.117(11) 0.122(11) 0.025(8) 0.030(10) 0.055(10)
C92 0.19(2) 0.144(16) 0.28(2) 0.073(15) 0.121(18) 0.057(14)
C93 0.25(2) 0.134(15) 0.27(2) 0.077(15) 0.055(18) 0.081(15)
C94 0.227(17) 0.086(10) 0.159(13) 0.057(9) 0.054(12) 0.064(10)
C95 0.161(12) 0.122(10) 0.078(8) 0.062(8) -0.012(8) -0.019(9)
C96 0.31(2) 0.167(13) 0.101(11) 0.052(10) -0.017(13) -0.104(14)
C97 0.249(17) 0.157(13) 0.121(11) 0.061(10) 0.010(12) -0.067(12)
C98 0.163(13) 0.110(10) 0.114(10) 0.058(8) -0.014(9) 0.011(9)
C99 0.132(14) 0.209(18) 0.160(15) -0.018(13) 0.005(13) -0.006(13)
C100 0.113(13) 0.181(16) 0.185(17) 0.030(13) 0.017(13) -0.012(11)
C101 0.114(13) 0.155(14) 0.193(18) 0.082(13) 0.034(12) 0.028(11)
C102 0.104(10) 0.146(11) 0.102(9) 0.057(8) 0.033(8) 0.027(9)
O1 0.091(5) 0.069(4) 0.055(3) 0.034(3) 0.004(3) 0.021(3)
O2 0.084(5) 0.094(5) 0.071(4) 0.044(4) 0.028(4) 0.033(4)
O3 0.086(5) 0.086(5) 0.062(4) 0.037(3) 0.022(3) 0.027(4)
O4 0.091(5) 0.091(5) 0.065(4) 0.023(4) 0.018(4) 0.027(4)
O5 0.072(5) 0.092(5) 0.064(4) 0.032(4) 0.012(4) 0.016(4)
O6 0.113(6) 0.087(5) 0.066(4) 0.030(4) 0.030(4) 0.029(4)
O7 0.124(6) 0.073(5) 0.080(5) 0.028(4) 0.043(4) 0.041(4)
O8 0.103(5) 0.095(5) 0.047(4) 0.038(3) 0.010(3) 0.036(4)
O9 0.088(5) 0.084(4) 0.051(4) 0.033(3) 0.027(3) 0.035(4)
O10 0.093(5) 0.099(5) 0.058(4) 0.043(4) 0.016(4) 0.025(4)
O11 0.097(6) 0.094(5) 0.075(4) 0.054(4) 0.017(4) 0.025(4)
O12 0.106(5) 0.084(4) 0.061(4) 0.029(4) 0.018(4) 0.035(4)
O13 0.092(5) 0.073(4) 0.072(5) 0.030(3) 0.023(4) 0.019(4)
O14 0.107(6) 0.105(6) 0.096(5) 0.042(4) 0.034(5) 0.037(5)
O15 0.130(6) 0.083(5) 0.078(5) 0.041(4) 0.002(4) 0.010(4)
O16 0.098(6) 0.137(6) 0.074(5) 0.062(5) 0.012(5) 0.021(5)
Zn1 0.0892(9) 0.0795(8) 0.0590(7) 0.0323(6) 0.0173(6) 0.0225(6)
Zn2 0.0855(9) 0.0845(8) 0.0581(7) 0.0386(6) 0.0144(6) 0.0218(6)
Zn3 0.0813(8) 0.0787(7) 0.0565(6) 0.0315(5) 0.0132(6) 0.0228(6)
Zn4 0.0905(9) 0.0782(8) 0.0601(7) 0.0350(6) 0.0182(6) 0.0214(6)

loop_
_atom_type_symbol
_atom_type_description
_atom_type_scat_dispersion_real
_atom_type_scat_dispersion_imag
_atom_type_scat_source
C C 0.0033 0.0016 'International Tables Vol C Tables 4.2.6.8 and 6.1.1.4'
H H 0.0000 0.0000 'International Tables Vol C Tables 4.2.6.8 and 6.1.1.4'
O O 0.0106 0.0060 'International Tables Vol C Tables 4.2.6.8 and 6.1.1.4'
Zn Zn 0.2839 1.4301 'International Tables Vol C Tables 4.2.6.8 and 6.1.1.4'

loop_
_geom_angle_atom_site_label_1
_geom_angle_atom_site_label_2
_geom_angle_atom_site_label_3
_geom_angle
O2 C1 O3 127.8(8)
O2 C1 C2 114.7(10)
O3 C1 C2 117.4(9)
C3 C2 C15 121.5(8)
C3 C2 C1 121.4(9)
C15 C2 C1 116.9(9)
C2 C3 C4 122.3(8)
C2 C3 C8 118.4(9)
C4 C3 C8 119.3(9)
C5 C4 C3 120.9(9)
C5 C4 H4 119.6
C3 C4 H4 119.6
C4 C5 C6 121.4(10)
C4 C5 H5 119.3
C6 C5 H5 119.3
C7 C6 C5 118.6(10)
C7 C6 H6 120.7
C5 C6 H6 120.7
C6 C7 C8 123.2(9)
C6 C7 H7 118.4
C8 C7 H7 118.4
C9 C8 C7 124.8(9)
C9 C8 C3 118.5(9)
C7 C8 C3 116.7(10)
C8 C9 C10 124.7(9)
C8 C9 H9 117.7
C10 C9 H9 117.7
C9 C10 C11 123.2(9)
C9 C10 C15 118.4(9)
C11 C10 C15 118.4(9)
C12 C11 C10 123.2(9)
C12 C11 H11 118.4
C10 C11 H11 118.4
C11 C12 C13 118.2(10)
C11 C12 H12 120.9
C13 C12 H12 120.9
C14 C13 C12 121.1(10)
C14 C13 H13 119.4
C12 C13 H13 119.4
C13 C14 C15 120.9(9)
C13 C14 H14 119.6
C15 C14 H14 119.6
C2 C15 C10 118.5(9)
C2 C15 C14 123.2(8)
C10 C15 C14 118.2(9)
O4 C16 O5 126.3(10)
O4 C16 C17 117.5(10)
O5 C16 C17 116.2(10)
C30 C17 C18 121.1(10)
C30 C17 C16 120.3(9)
C18 C17 C16 118.5(8)
C19 C18 C17 122.8(9)
C19 C18 C23 118.5(9)
C17 C18 C23 118.7(9)
C20 C19 C18 120.1(10)
C20 C19 H19 120.0
C18 C19 H19 120.0
C19 C20 C21 120.9(10)
C19 C20 H20 119.6
C21 C20 H20 119.6
C22 C21 C20 120.4(10)
C22 C21 H21 119.8
C20 C21 H21 119.8
C21 C22 C23 120.9(10)
C21 C22 H22 119.5
C23 C22 H22 119.5
C24 C23 C22 121.2(10)
C24 C23 C18 119.6(9)
C22 C23 C18 119.1(9)
C25 C24 C23 121.7(10)
C25 C24 H24 119.2
C23 C24 H24 119.2
C24 C25 C26 120.8(10)
C24 C25 C30 120.3(9)
C26 C25 C30 118.9(9)
C27 C26 C25 120.9(11)
C27 C26 H26 119.5
C25 C26 H26 119.5
C26 C27 C28 119.8(11)
C26 C27 H27 120.1
C28 C27 H27 120.1
C29 C28 C27 120.5(10)
C29 C28 H28 119.8
C27 C28 H28 119.8
C28 C29 C30 121.5(10)
C28 C29 H29 119.3
C30 C29 H29 119.3
C29 C30 C17 123.0(10)
C29 C30 C25 118.5(9)
C17 C30 C25 118.5(8)
O7 C31 O6 128.5(9)
O7 C31 C32 118.9(10)
O6 C31 C32 112.6(11)
C33 C32 C45 121.6(11)
C33 C32 C31 120.7(9)
C45 C32 C31 117.7(11)
C32 C33 C34 121.7(11)
C32 C33 C38 118.6(11)
C34 C33 C38 119.7(12)
C35 C34 C33 120.1(12)
C35 C34 H34 119.9
C33 C34 H34 119.9
C36 C35 C34 121.5(14)
C36 C35 H35 119.3
C34 C35 H35 119.3
C35 C36 C37 120.0(15)
C35 C36 H36 120.0
C37 C36 H36 120.0
C38 C37 C36 121.5(14)
C38 C37 H37 119.3
C36 C37 H37 119.3
C39 C38 C37 124.5(14)
C39 C38 C33 118.5(13)
C37 C38 C33 117.0(12)
C40 C39 C38 122.9(12)
C40 C39 H39 118.6
C38 C39 H39 118.6
C39 C40 C41 122.2(12)
C39 C40 C45 120.8(11)
C41 C40 C45 116.8(12)
C42 C41 C40 122.8(12)
C42 C41 H41 118.6
C40 C41 H41 118.6
C41 C42 C43 119.6(12)
C41 C42 H42 120.2
C43 C42 H42 120.2
C44 C43 C42 118.6(12)
C44 C43 H43 120.7
C42 C43 H43 120.7
C43 C44 C45 122.5(12)
C43 C44 H44 118.7
C45 C44 H44 118.7
C44 C45 C32 123.1(11)
C44 C45 C40 119.4(11)
C32 C45 C40 117.4(11)
O8 C46 O9 123.5(8)
O8 C46 C47 120.3(9)
O9 C46 C47 116.2(9)
C60 C47 C48 120.8(9)
C60 C47 C46 120.5(9)
C48 C47 C46 118.5(8)
C47 C48 C49 123.2(9)
C47 C48 C53 119.5(8)
C49 C48 C53 117.3(9)
C50 C49 C48 120.5(9)
C50 C49 H49 119.8
C48 C49 H49 119.8
C49 C50 C51 122.1(9)
C49 C50 H50 119.0
C51 C50 H50 119.0
C52 C51 C50 118.2(9)
C52 C51 H51 120.9
C50 C51 H51 120.9
C51 C52 C53 122.8(9)
C51 C52 H52 118.6
C53 C52 H52 118.6
C52 C53 C54 124.2(9)
C52 C53 C48 119.2(8)
C54 C53 C48 116.6(9)
C55 C54 C53 124.2(9)
C55 C54 H54 117.9
C53 C54 H54 117.9
C54 C55 C60 119.0(8)
C54 C55 C56 122.2(10)
C60 C55 C56 118.8(9)
C57 C56 C55 119.5(9)
C57 C56 H56 120.2
C55 C56 H56 120.2
C56 C57 C58 122.7(9)
C56 C57 H57 118.7
C58 C57 H57 118.7
C59 C58 C57 117.8(9)
C59 C58 H58 121.1
C57 C58 H58 121.1
C58 C59 C60 122.8(9)
C58 C59 H59 118.6
C60 C59 H59 118.6
C47 C60 C59 121.9(9)
C47 C60 C55 119.8(9)
C59 C60 C55 118.3(8)
O11 C61 O10 125.6(10)
O11 C61 C62 118.6(9)
O10 C61 C62 115.7(10)
C63 C62 C75 122.6(9)
C63 C62 C61 120.7(8)
C75 C62 C61 116.6(9)
C62 C63 C68 119.3(10)
C62 C63 C64 122.3(10)
C68 C63 C64 118.1(11)
C65 C64 C63 121.2(11)
C65 C64 H64 119.4
C63 C64 H64 119.4
C64 C65 C66 119.5(13)
C64 C65 H65 120.3
C66 C65 H65 120.3
C67 C66 C65 121.8(13)
C67 C66 H66 119.1
C65 C66 H66 119.1
C66 C67 C68 119.6(12)
C66 C67 H67 120.2
C68 C67 H67 120.2
C69 C68 C63 120.3(12)
C69 C68 C67 120.3(12)
C63 C68 C67 119.5(11)
C68 C69 C70 121.5(11)
C68 C69 H69 119.2
C70 C69 H69 119.2
C69 C70 C71 123.5(10)
C69 C70 C75 119.7(10)
C71 C70 C75 116.7(11)
C72 C71 C70 121.5(11)
C72 C71 H71 119.2
C70 C71 H71 119.2
C71 C72 C73 121.8(11)
C71 C72 H72 119.1
C73 C72 H72 119.1
C74 C73 C72 120.6(11)
C74 C73 H73 119.7
C72 C73 H73 119.7
C73 C74 C75 121.0(10)
C73 C74 H74 119.5
C75 C74 H74 119.5
C74 C75 C62 125.2(9)
C74 C75 C70 118.3(9)
C62 C75 C70 116.4(10)
O13 C76 O12 124.1(9)
O13 C76 C77 118.1(8)
O12 C76 C77 117.8(9)
C78 C77 C90 119.8(10)
C78 C77 C76 119.5(10)
C90 C77 C76 120.7(10)
C77 C78 C79 123.9(11)
C77 C78 C83 119.9(10)
C79 C78 C83 116.2(11)
C80 C79 C78 123.7(12)
C80 C79 H79 118.1
C78 C79 H79 118.1
C79 C80 C81 119.4(13)
C79 C80 H80 120.3
C81 C80 H80 120.3
C82 C81 C80 116.8(13)
C82 C81 H81 121.6
C80 C81 H81 121.6
C81 C82 C83 125.5(13)
C81 C82 H82 117.2
C83 C82 H82 117.2
C82 C83 C84 125.4(12)
C82 C83 C78 118.3(12)
C84 C83 C78 116.3(11)
C85 C84 C83 125.1(11)
C85 C84 H84 117.4
C83 C84 H84 117.4
C84 C85 C86 122.2(12)
C84 C85 C90 116.7(12)
C86 C85 C90 121.1(12)
C87 C86 C85 119.9(13)
C87 C86 H86 120.1
C85 C86 H86 120.1
C86 C87 C88 121.5(13)
C86 C87 H87 119.2
C88 C87 H87 119.2
C89 C88 C87 121.3(13)
C89 C88 H88 119.3
C87 C88 H88 119.3
C88 C89 C90 119.4(10)
C88 C89 H89 120.3
C90 C89 H89 120.3
C77 C90 C85 122.0(12)
C77 C90 C89 121.2(10)
C85 C90 C89 116.7(10)
C92 C91 O14 107.1(12)
C92 C91 H91A 110.3
O14 C91 H91A 110.3
C92 C91 H91B 110.3
O14 C91 H91B 110.3
H91A C91 H91B 108.6
C93 C92 C91 104.6(15)
C93 C92 H92A 110.8
C91 C92 H92A 110.8
C93 C92 H92B 110.8
C91 C92 H92B 110.8
H92A C92 H92B 108.9
C92 C93 C94 111.0(15)
C92 C93 H93A 109.4
C94 C93 H93A 109.4
C92 C93 H93B 109.4
C94 C93 H93B 109.4
H93A C93 H93B 108.0
O14 C94 C93 106.2(14)
O14 C94 H94A 110.5
C93 C94 H94A 110.5
O14 C94 H94B 110.5
C93 C94 H94B 110.5
H94A C94 H94B 108.7
C96 C95 O15 109.8(11)
C96 C95 H95A 109.7
O15 C95 H95A 109.7
C96 C95 H95B 109.7
O15 C95 H95B 109.7
H95A C95 H95B 108.2
C95 C96 C97 108.1(15)
C95 C96 H96A 110.1
C97 C96 H96A 110.1
C95 C96 H96B 110.1
C97 C96 H96B 110.1
H96A C96 H96B 108.4
C98 C97 C96 105.3(12)
C98 C97 H97A 110.7
C96 C97 H97A 110.7
C98 C97 H97B 110.7
C96 C97 H97B 110.7
H97A C97 H97B 108.8
O15 C98 C97 104.5(9)
O15 C98 H98A 110.9
C97 C98 H98A 110.9
O15 C98 H98B 110.9
C97 C98 H98B 110.9
H98A C98 H98B 108.9
O16 C99 C100 112.0(15)
O16 C99 H99A 109.2
C100 C99 H99A 109.2
O16 C99 H99B 109.2
C100 C99 H99B 109.2
H99A C99 H99B 107.9
C99 C100 C101 104.3(14)
C99 C100 H10A 110.9
C101 C100 H10A 110.9
C99 C100 H10B 110.9
C101 C100 H10B 110.9
H10A C100 H10B 108.9
C102 C101 C100 107.2(13)
C102 C101 H10C 110.3
C100 C101 H10C 110.3
C102 C101 H10D 110.3
C100 C101 H10D 110.3
H10C C101 H10D 108.5
O16 C102 C101 107.1(11)
O16 C102 H10E 110.3
C101 C102 H10E 110.3
O16 C102 H10F 110.3
C101 C102 H10F 110.3
H10E C102 H10F 108.5
Zn3 O1 Zn4 103.8(3)
Zn3 O1 Zn2 107.6(3)
Zn4 O1 Zn2 115.9(3)
Zn3 O1 Zn1 110.4(3)
Zn4 O1 Zn1 110.7(3)
Zn2 O1 Zn1 108.2(3)
C1 O2 Zn1 128.2(6)
C1 O3 Zn2 131.3(6)
C16 O4 Zn1 133.1(7)
C16 O5 Zn3 126.2(6)
C31 O6 Zn1 134.0(6)
C31 O7 Zn4 118.6(6)
C46 O8 Zn2 125.0(6)
C46 O9 Zn3 119.6(5)
C61 O10 Zn2 136.1(7)
C61 O11 Zn4 127.4(6)
C76 O12 Zn3 128.1(6)
C76 O13 Zn4 128.4(6)
C94 O14 C91 109.5(10)
C94 O14 Zn1 124.5(8)
C91 O14 Zn1 116.2(7)
C98 O15 C95 106.8(8)
C98 O15 Zn1 117.5(7)
C95 O15 Zn1 113.5(7)
C98 O15 Zn2 121.8(8)
C95 O15 Zn2 115.6(7)
Zn1 O15 Zn2 80.1(2)
C99 O16 C102 108.4(11)
C99 O16 Zn2 128.7(10)
C102 O16 Zn2 122.8(7)
O1 Zn1 O2 97.0(2)
O1 Zn1 O4 99.3(3)
O2 Zn1 O4 94.0(3)
O1 Zn1 O6 98.4(2)
O2 Zn1 O6 163.8(3)
O4 Zn1 O6 88.4(3)
O1 Zn1 O14 171.3(3)
O2 Zn1 O14 83.4(3)
O4 Zn1 O14 89.3(3)
O6 Zn1 O14 80.7(3)
O1 Zn1 O15 81.0(2)
O2 Zn1 O15 90.7(2)
O4 Zn1 O15 175.2(2)
O6 Zn1 O15 86.9(3)
O14 Zn1 O15 90.3(3)
O1 Zn2 O8 99.5(3)
O1 Zn2 O10 99.6(2)
O8 Zn2 O10 99.2(2)
O1 Zn2 O3 96.0(2)
O8 Zn2 O3 90.9(2)
O10 Zn2 O3 159.7(3)
O1 Zn2 O16 170.2(3)
O8 Zn2 O16 89.7(3)
O10 Zn2 O16 81.9(3)
O3 Zn2 O16 80.6(3)
O1 Zn2 O15 77.2(2)
O8 Zn2 O15 174.7(2)
O10 Zn2 O15 85.6(2)
O3 Zn2 O15 85.3(2)
O16 Zn2 O15 93.3(3)
O1 Zn2 Zn3 35.46(16)
O8 Zn2 Zn3 67.62(19)
O10 Zn2 Zn3 118.55(19)
O3 Zn2 Zn3 81.52(19)
O16 Zn2 Zn3 150.8(2)
O15 Zn2 Zn3 108.08(17)
O1 Zn3 O5 111.8(3)
O1 Zn3 O9 112.9(3)
O5 Zn3 O9 117.6(3)
O1 Zn3 O12 113.8(2)
O5 Zn3 O12 103.3(3)
O9 Zn3 O12 96.1(3)
O1 Zn3 Zn4 38.16(16)
O5 Zn3 Zn4 109.11(19)
O9 Zn3 Zn4 132.91(19)
O12 Zn3 Zn4 78.27(17)
O1 Zn3 Zn2 36.92(19)
O5 Zn3 Zn2 138.0(2)
O9 Zn3 Zn2 76.29(19)
O12 Zn3 Zn2 114.91(19)
Zn4 Zn3 Zn2 64.89(4)
O1 Zn4 O7 118.3(3)
O1 Zn4 O11 111.6(3)
O7 Zn4 O11 109.6(3)
O1 Zn4 O13 114.5(2)
O7 Zn4 O13 101.1(3)
O11 Zn4 O13 99.8(3)
O1 Zn4 Zn3 38.03(17)
O7 Zn4 Zn3 122.7(2)
O11 Zn4 Zn3 127.4(2)
O13 Zn4 Zn3 77.05(18)

loop_
_geom_bond_atom_site_label_1
_geom_bond_atom_site_label_2
_geom_bond_distance
C1 O2 1.246(11)
C1 O3 1.255(11)
C1 C2 1.562(12)
C2 C3 1.390(13)
C2 C15 1.418(13)
C3 C4 1.402(13)
C3 C8 1.445(12)
C4 C5 1.341(13)
C4 H4 0.9500
C5 C6 1.414(13)
C5 H5 0.9500
C6 C7 1.354(13)
C6 H6 0.9500
C7 C8 1.403(13)
C7 H7 0.9500
C8 C9 1.356(13)
C9 C10 1.364(12)
C9 H9 0.9500
C10 C11 1.396(13)
C10 C15 1.427(12)
C11 C12 1.348(13)
C11 H11 0.9500
C12 C13 1.439(13)
C12 H12 0.9500
C13 C14 1.338(13)
C13 H13 0.9500
C14 C15 1.429(13)
C14 H14 0.9500
C16 O4 1.247(12)
C16 O5 1.274(12)
C16 C17 1.512(13)
C17 C30 1.396(12)
C17 C18 1.428(13)
C18 C19 1.404(12)
C18 C23 1.434(12)
C19 C20 1.381(13)
C19 H19 0.9500
C20 C21 1.394(14)
C20 H20 0.9500
C21 C22 1.354(13)
C21 H21 0.9500
C22 C23 1.405(13)
C22 H22 0.9500
C23 C24 1.387(12)
C24 C25 1.383(13)
C24 H24 0.9500
C25 C26 1.421(13)
C25 C30 1.439(13)
C26 C27 1.355(14)
C26 H26 0.9500
C27 C28 1.420(15)
C27 H27 0.9500
C28 C29 1.370(13)
C28 H28 0.9500
C29 C30 1.386(13)
C29 H29 0.9500
C31 O7 1.198(12)
C31 O6 1.283(11)
C31 C32 1.520(14)
C32 C33 1.406(15)
C32 C45 1.413(14)
C33 C34 1.412(15)
C33 C38 1.454(16)
C34 C35 1.368(16)
C34 H34 0.9500
C35 C36 1.367(18)
C35 H35 0.9500
C36 C37 1.411(19)
C36 H36 0.9500
C37 C38 1.395(17)
C37 H37 0.9500
C38 C39 1.392(16)
C39 C40 1.343(15)
C39 H39 0.9500
C40 C41 1.402(15)
C40 C45 1.451(14)
C41 C42 1.353(16)
C41 H41 0.9500
C42 C43 1.445(16)
C42 H42 0.9500
C43 C44 1.355(14)
C43 H43 0.9500
C44 C45 1.383(15)
C44 H44 0.9500
C46 O8 1.262(11)
C46 O9 1.263(10)
C46 C47 1.476(12)
C47 C60 1.395(12)
C47 C48 1.419(12)
C48 C49 1.443(12)
C48 C53 1.446(12)
C49 C50 1.335(12)
C49 H49 0.9500
C50 C51 1.448(13)
C50 H50 0.9500
C51 C52 1.341(12)
C51 H51 0.9500
C52 C53 1.401(12)
C52 H52 0.9500
C53 C54 1.405(12)
C54 C55 1.368(12)
C54 H54 0.9500
C55 C60 1.419(12)
C55 C56 1.448(12)
C56 C57 1.336(12)
C56 H56 0.9500
C57 C58 1.422(13)
C57 H57 0.9500
C58 C59 1.366(12)
C58 H58 0.9500
C59 C60 1.405(12)
C59 H59 0.9500
C61 O11 1.234(11)
C61 O10 1.255(11)
C61 C62 1.512(13)
C62 C63 1.377(13)
C62 C75 1.418(13)
C63 C68 1.410(14)
C63 C64 1.443(14)
C64 C65 1.369(16)
C64 H64 0.9500
C65 C66 1.392(17)
C65 H65 0.9500
C66 C67 1.379(18)
C66 H66 0.9500
C67 C68 1.426(17)
C67 H67 0.9500
C68 C69 1.376(15)
C69 C70 1.388(15)
C69 H69 0.9500
C70 C71 1.451(14)
C70 C75 1.456(13)
C71 C72 1.330(15)
C71 H71 0.9500
C72 C73 1.379(14)
C72 H72 0.9500
C73 C74 1.376(13)
C73 H73 0.9500
C74 C75 1.415(13)
C74 H74 0.9500
C76 O13 1.227(10)
C76 O12 1.270(10)
C76 C77 1.480(13)
C77 C78 1.389(14)
C77 C90 1.397(14)
C78 C79 1.405(14)
C78 C83 1.457(14)
C79 C80 1.357(15)
C79 H79 0.9500
C80 C81 1.454(17)
C80 H80 0.9500
C81 C82 1.350(17)
C81 H81 0.9500
C82 C83 1.372(16)
C82 H82 0.9500
C83 C84 1.394(15)
C84 C85 1.372(15)
C84 H84 0.9500
C85 C86 1.404(15)
C85 C90 1.409(14)
C86 C87 1.305(17)
C86 H86 0.9500
C87 C88 1.377(16)
C87 H87 0.9500
C88 C89 1.370(14)
C88 H88 0.9500
C89 C90 1.420(15)
C89 H89 0.9500
C91 C92 1.480(19)
C91 O14 1.510(14)
C91 H91A 0.9900
C91 H91B 0.9900
C92 C93 1.44(2)
C92 H92A 0.9900
C92 H92B 0.9900
C93 C94 1.49(2)
C93 H93A 0.9900
C93 H93B 0.9900
C94 O14 1.373(13)
C94 H94A 0.9900
C94 H94B 0.9900
C95 C96 1.289(17)
C95 O15 1.475(11)
C95 H95A 0.9900
C95 H95B 0.9900
C96 C97 1.508(19)
C96 H96A 0.9900
C96 H96B 0.9900
C97 C98 1.504(17)
C97 H97A 0.9900
C97 H97B 0.9900
C98 O15 1.429(13)
C98 H98A 0.9900
C98 H98B 0.9900
C99 O16 1.373(16)
C99 C100 1.50(2)
C99 H99A 0.9900
C99 H99B 0.9900
C100 C101 1.50(2)
C100 H10A 0.9900
C100 H10B 0.9900
C101 C102 1.495(17)
C101 H10C 0.9900
C101 H10D 0.9900
C102 O16 1.475(13)
C102 H10E 0.9900
C102 H10F 0.9900
O1 Zn3 1.917(6)
O1 Zn4 1.923(5)
O1 Zn2 1.986(6)
O1 Zn1 1.999(6)
O2 Zn1 2.028(6)
O3 Zn2 2.042(6)
O4 Zn1 2.035(7)
O5 Zn3 1.929(7)
O6 Zn1 2.075(6)
O7 Zn4 1.939(7)
O8 Zn2 2.035(6)
O9 Zn3 1.942(6)
O10 Zn2 2.042(6)
O11 Zn4 1.941(7)
O12 Zn3 1.977(6)
O13 Zn4 1.989(6)
O14 Zn1 2.160(7)
O15 Zn1 2.427(7)
O15 Zn2 2.588(8)
O16 Zn2 2.137(8)
Zn2 Zn3 3.1501(18)
Zn3 Zn4 3.0219(15)
